data_4032338
loop_
_publ_author_name
'He, Zhen'
'Qi, Xiaotian'
'She, Zhijie'
'Zhao, Yinsong'
'Li, Shiqing'
'Tang, Junbin'
'Gao, Ge'
'Lan, Yu'
'You, Jingsong'

_publ_section_title
;
 Room-Temperature Coupling/Decarboxylation Reaction of \a-Oxocarboxylates
 with \a-Bromoketones: Solvent-Controlled Regioselectivity for 1,2- and
 1,3-Diketones.
;
_journal_issue 3
_journal_name_full 'The Journal of organic chemistry'
_journal_page_first 1403
_journal_page_last 1411
_journal_paper_doi 10.1021/acs.joc.6b02575
_journal_volume 82
_journal_year 2017
_chemical_formula_moiety 'C16 H12 O4, C5 H9 N O'
_chemical_formula_sum 'C21 H21 N O5'
_chemical_formula_weight 367.39
_space_group_crystal_system monoclinic
_space_group_IT_number 14
_space_group_name_Hall '-P 2yn'
_space_group_name_H-M_alt 'P 1 21/n 1'
_symmetry_space_group_name_Hall '-P 2yn'
_symmetry_space_group_name_H-M 'P 1 21/n 1'
_atom_sites_solution_hydrogens mixed
_audit_creation_date 2015-12-30
_audit_creation_method
;
Olex2 1.2
(compiled 2015.09.30 svn.r3233 for OlexSys, GUI svn.r5103)
;
_cell_angle_alpha 90
_cell_angle_beta 106.293(3)
_cell_angle_gamma 90
_cell_formula_units_Z 4
_cell_length_a 10.1471(3)
_cell_length_b 13.2702(3)
_cell_length_c 14.9401(4)
_cell_measurement_reflns_used 4385
_cell_measurement_temperature 293
_cell_measurement_theta_max 71.9330
_cell_measurement_theta_min 4.5340
_cell_volume 1930.95(9)
_computing_cell_refinement
;
CrysAlisPro, Agilent Technologies,
Version 1.171.37.35 (release 13-08-2014 CrysAlis171 .NET)
(compiled Aug 13 2014,18:06:01)
;
_computing_data_collection
;
CrysAlisPro, Agilent Technologies,
Version 1.171.37.35 (release 13-08-2014 CrysAlis171 .NET)
(compiled Aug 13 2014,18:06:01)
;
_computing_data_reduction
;
CrysAlisPro, Agilent Technologies,
Version 1.171.37.35 (release 13-08-2014 CrysAlis171 .NET)
(compiled Aug 13 2014,18:06:01)
;
_computing_molecular_graphics 'Olex2 (Dolomanov et al., 2009)'
_computing_publication_material 'Olex2 (Dolomanov et al., 2009)'
_computing_structure_refinement 'ShelXL (Sheldrick, 2015)'
_computing_structure_solution 'ShelXT (Sheldrick, 2015)'
_diffrn_ambient_temperature 293
_diffrn_detector 'CCD plate'
_diffrn_detector_area_resol_mean 15.9595
_diffrn_detector_type EosS2
_diffrn_measured_fraction_theta_full 0.999
_diffrn_measured_fraction_theta_max 0.999
_diffrn_measurement_details
;
#__ type_ start__ end____ width___ exp.time_
  1 omega    1.00   75.00   1.0000    1.0000
omega____ theta____ kappa____ phi______ frames
    -       36.2921  -99.0000   30.0000 74

#__ type_ start__ end____ width___ exp.time_
  2 omega    7.00  108.00   1.0000    1.0000
omega____ theta____ kappa____ phi______ frames
    -       36.2921   19.0000  -30.0000 101

#__ type_ start__ end____ width___ exp.time_
  3 omega   20.00  104.00   1.0000    1.0000
omega____ theta____ kappa____ phi______ frames
    -       36.2921   57.0000  -30.0000 84

#__ type_ start__ end____ width___ exp.time_
  4 omega    1.00   75.00   1.0000    1.0000
omega____ theta____ kappa____ phi______ frames
    -       36.2921  -99.0000 -120.0000 74

#__ type_ start__ end____ width___ exp.time_
  5 omega  -35.00   66.00   1.0000    1.0000
omega____ theta____ kappa____ phi______ frames
    -       36.2921  -19.0000   90.0000 101

#__ type_ start__ end____ width___ exp.time_
  6 omega   23.00   90.00   1.0000    1.0000
omega____ theta____ kappa____ phi______ frames
    -       36.2921 -125.0000 -150.0000 67

#__ type_ start__ end____ width___ exp.time_
  7 omega   39.00  109.00   1.0000    1.5000
omega____ theta____ kappa____ phi______ frames
    -      108.0000  -94.0000 -180.0000 70

#__ type_ start__ end____ width___ exp.time_
  8 omega   38.00   91.00   1.0000    1.5000
omega____ theta____ kappa____ phi______ frames
    -      108.0000  -30.0000  -60.0000 53

#__ type_ start__ end____ width___ exp.time_
  9 omega   38.00   91.00   1.0000    1.5000
omega____ theta____ kappa____ phi______ frames
    -      108.0000  -30.0000  150.0000 53

#__ type_ start__ end____ width___ exp.time_
 10 omega   38.00   91.00   1.0000    1.5000
omega____ theta____ kappa____ phi______ frames
    -      108.0000  -30.0000  120.0000 53

#__ type_ start__ end____ width___ exp.time_
 11 omega   39.00  109.00   1.0000    1.5000
omega____ theta____ kappa____ phi______ frames
    -      108.0000  -94.0000  120.0000 70

#__ type_ start__ end____ width___ exp.time_
 12 omega   41.00  126.00   1.0000    1.5000
omega____ theta____ kappa____ phi______ frames
    -      108.0000  -61.0000 -150.0000 85

#__ type_ start__ end____ width___ exp.time_
 13 omega   41.00  126.00   1.0000    1.5000
omega____ theta____ kappa____ phi______ frames
    -      108.0000  -61.0000  150.0000 85

#__ type_ start__ end____ width___ exp.time_
 14 omega   81.00  176.00   1.0000    1.5000
omega____ theta____ kappa____ phi______ frames
    -      108.0000   77.0000  -90.0000 95

#__ type_ start__ end____ width___ exp.time_
 15 omega   57.00  150.00   1.0000    1.5000
omega____ theta____ kappa____ phi______ frames
    -      108.0000  178.0000  150.0000 93

#__ type_ start__ end____ width___ exp.time_
 16 omega   20.00  104.00   1.0000    1.0000
omega____ theta____ kappa____ phi______ frames
    -       36.2921   57.0000 -180.0000 84
;
_diffrn_measurement_device 'four-circle diffractometer'
_diffrn_measurement_device_type 'New Gemini, Dual, Cu at zero, EosS2'
_diffrn_measurement_method '\w scans'
_diffrn_orient_matrix_UB_11 -0.0527183000
_diffrn_orient_matrix_UB_12 0.1083155000
_diffrn_orient_matrix_UB_13 0.0040683000
_diffrn_orient_matrix_UB_21 0.1282308000
_diffrn_orient_matrix_UB_22 0.0243346000
_diffrn_orient_matrix_UB_23 0.0807834000
_diffrn_orient_matrix_UB_31 0.0760652000
_diffrn_orient_matrix_UB_32 0.0339843000
_diffrn_orient_matrix_UB_33 -0.0707199000
_diffrn_radiation_monochromator graphite
_diffrn_radiation_probe x-ray
_diffrn_radiation_type CuK\a
_diffrn_radiation_wavelength 1.54184
_diffrn_reflns_av_R_equivalents 0.0392
_diffrn_reflns_av_unetI/netI 0.0286
_diffrn_reflns_Laue_measured_fraction_full 0.999
_diffrn_reflns_Laue_measured_fraction_max 0.999
_diffrn_reflns_limit_h_max 12
_diffrn_reflns_limit_h_min -7
_diffrn_reflns_limit_k_max 15
_diffrn_reflns_limit_k_min -14
_diffrn_reflns_limit_l_max 17
_diffrn_reflns_limit_l_min -17
_diffrn_reflns_number 10073
_diffrn_reflns_point_group_measured_fraction_full 0.999
_diffrn_reflns_point_group_measured_fraction_max 0.999
_diffrn_reflns_theta_full 67.039
_diffrn_reflns_theta_max 67.039
_diffrn_reflns_theta_min 4.540
_diffrn_source 'Enhance (Cu) X-ray Source'
_exptl_absorpt_coefficient_mu 0.745
_exptl_absorpt_correction_T_max 1.00000
_exptl_absorpt_correction_T_min 0.44515
_exptl_absorpt_correction_type multi-scan
_exptl_absorpt_process_details
;
CrysAlisPro, Agilent Technologies,
Version 1.171.37.35 (release 13-08-2014 CrysAlis171 .NET)
(compiled Aug 13 2014,18:06:01)
Empirical absorption correction using spherical harmonics,
 implemented in SCALE3 ABSPACK scaling algorithm.
;
_exptl_crystal_density_diffrn 1.264
_exptl_crystal_description block
_exptl_crystal_F_000 776
_exptl_crystal_size_max 0.4
_exptl_crystal_size_mid 0.4
_exptl_crystal_size_min 0.4
_refine_diff_density_max 0.461
_refine_diff_density_min -0.364
_refine_diff_density_rms 0.049
_refine_ls_extinction_method none
_refine_ls_goodness_of_fit_ref 1.037
_refine_ls_hydrogen_treatment mixed
_refine_ls_matrix_type full
_refine_ls_number_parameters 249
_refine_ls_number_reflns 3436
_refine_ls_number_restraints 0
_refine_ls_restrained_S_all 1.037
_refine_ls_R_factor_all 0.0651
_refine_ls_R_factor_gt 0.0578
_refine_ls_shift/su_max 0.000
_refine_ls_shift/su_mean 0.000
_refine_ls_structure_factor_coef Fsqd
_refine_ls_weighting_details 'w=1/[\s^2^(Fo^2^)+(0.1010P)^2^+0.4490P] where P=(Fo^2^+2Fc^2^)/3'
_refine_ls_weighting_scheme calc
_refine_ls_wR_factor_gt 0.1641
_refine_ls_wR_factor_ref 0.1741
_reflns_Friedel_coverage 0.000
_reflns_number_gt 2898
_reflns_number_total 3436
_reflns_threshold_expression 'I > 2\s(I)'
_cod_data_source_file jo6b02575_si_004.cif
_cod_data_source_block hz-2166
_cod_original_cell_volume 1930.97(9)
_cod_database_code 4032338
_shelx_space_group_comment
;
The symmetry employed for this shelxl refinement is uniquely defined
by the following loop, which should always be used as a source of
symmetry information in preference to the above space-group names.
They are only intended as comments.
;
_reflns_odcompleteness_completeness 99.89
_reflns_odcompleteness_iscentric 1
_reflns_odcompleteness_theta 66.97
_olex2_refinement_description
;
1. Fixed Uiso
 At 1.2 times of:
  All C(H) groups, All C(H,H) groups
 At 1.5 times of:
  All C(H,H,H) groups
2.a Ternary CH refined with riding coordinates:
 C00B(H00B)
2.b Secondary CH2 refined with riding coordinates:
 C00N(H00A,H00C), C00P(H00D,H00N), C00R(H00S,H00T)
2.c Aromatic/amide H refined with riding coordinates:
 C00E(H00E), C00F(H00F), C00G(H00G), C00H(H00H), C00I(H00I), C00J(H00J),
 C00K(H00K), C00L(H00L), C00M(H00M), C00O(H00O)
2.d Idealised Me refined as rotating group:
 C00Q(H00P,H00Q,H00R)
;
_shelx_shelxl_version_number 2014/7
_olex2_date_sample_data_collection 2015-12-30
_olex2_submission_special_instructions 'No special instructions were received'

loop_
_space_group_symop_operation_xyz
'x, y, z'
'-x+1/2, y+1/2, -z+1/2'
'-x, -y, -z'
'x-1/2, -y-1/2, z-1/2'

loop_
_atom_site_label
_atom_site_type_symbol
_atom_site_fract_x
_atom_site_fract_y
_atom_site_fract_z
_atom_site_U_iso_or_equiv
_atom_site_adp_type
_atom_site_occupancy
_atom_site_site_symmetry_order
_atom_site_calc_flag
_atom_site_refinement_flags_posn
O001 O 0.67360(16) 0.62985(11) 0.64598(9) 0.0577(4) Uani 1 1 d .
O002 O 0.65819(15) 0.50560(11) 0.31596(10) 0.0582(4) Uani 1 1 d .
O003 O 0.52223(15) 0.72224(13) 0.75023(9) 0.0624(4) Uani 1 1 d .
O004 O 0.6388(2) 0.57358(12) 0.46823(13) 0.0840(6) Uani 1 1 d .
N005 N 0.7937(2) 0.47248(14) 0.22248(12) 0.0589(5) Uani 1 1 d .
O006 O 0.6933(3) 0.72254(14) 0.42952(13) 0.1046(8) Uani 1 1 d .
C007 C 0.4621(2) 0.70593(14) 0.66970(12) 0.0470(5) Uani 1 1 d .
C008 C 0.64070(19) 0.70476(14) 0.57441(12) 0.0439(4) Uani 1 1 d .
C009 C 0.68512(19) 0.80954(14) 0.60481(12) 0.0454(4) Uani 1 1 d .
C00A C 0.7735(2) 0.49896(14) 0.30285(13) 0.0496(5) Uani 1 1 d .
C00B C 0.5327(2) 0.65204(14) 0.60727(13) 0.0474(4) Uani 1 1 d .
H00B H 0.4782 0.6013 0.5651 0.057 Uiso 1 1 calc R
C00C C 0.3167(2) 0.73598(14) 0.62775(13) 0.0487(5) Uani 1 1 d .
C00D C 0.6588(2) 0.66866(15) 0.48178(13) 0.0493(5) Uani 1 1 d .
C00E C 0.6438(3) 0.89004(16) 0.54469(15) 0.0590(5) Uani 1 1 d .
H00E H 0.5860 0.8791 0.4851 0.071 Uiso 1 1 calc R
C00F C 0.2400(2) 0.76537(17) 0.68710(15) 0.0575(5) Uani 1 1 d .
H00F H 0.2806 0.7671 0.7512 0.069 Uiso 1 1 calc R
C00G C 0.7689(2) 0.8278(2) 0.69395(15) 0.0635(6) Uani 1 1 d .
H00G H 0.7964 0.7748 0.7358 0.076 Uiso 1 1 calc R
C00H C 0.2548(3) 0.73513(18) 0.53229(15) 0.0643(6) Uani 1 1 d .
H00H H 0.3050 0.7158 0.4917 0.077 Uiso 1 1 calc R
C00I C 0.7724(3) 1.0042(2) 0.6603(2) 0.0828(9) Uani 1 1 d .
H00I H 0.8026 1.0691 0.6785 0.099 Uiso 1 1 calc R
C00J C 0.6880(3) 0.98712(18) 0.57251(19) 0.0759(8) Uani 1 1 d .
H00J H 0.6601 1.0407 0.5314 0.091 Uiso 1 1 calc R
C00K C 0.8120(3) 0.9261(3) 0.7208(2) 0.0816(9) Uani 1 1 d .
H00K H 0.8683 0.9382 0.7806 0.098 Uiso 1 1 calc R
C00L C 0.1040(3) 0.7919(2) 0.6514(2) 0.0755(7) Uani 1 1 d .
H00L H 0.0530 0.8111 0.6916 0.091 Uiso 1 1 calc R
C00M C 0.0438(3) 0.7903(2) 0.5574(2) 0.0814(8) Uani 1 1 d .
H00M H -0.0482 0.8078 0.5339 0.098 Uiso 1 1 calc R
C00N C 0.9071(3) 0.5172(2) 0.37256(18) 0.0736(7) Uani 1 1 d .
H00A H 0.9236 0.4676 0.4222 0.088 Uiso 1 1 calc R
H00C H 0.9098 0.5839 0.3995 0.088 Uiso 1 1 calc R
C00O C 0.1183(3) 0.7629(2) 0.49718(19) 0.0796(7) Uani 1 1 d .
H00O H 0.0772 0.7631 0.4332 0.095 Uiso 1 1 calc R
C00P C 0.9374(3) 0.4695(3) 0.2242(2) 0.0879(9) Uani 1 1 d .
H00D H 0.9541 0.5123 0.1759 0.105 Uiso 1 1 calc R
H00N H 0.9656 0.4013 0.2153 0.105 Uiso 1 1 calc R
C00Q C 0.6836(3) 0.4458(2) 0.14088(16) 0.0778(7) Uani 1 1 d .
H00P H 0.6993 0.3794 0.1205 0.117 Uiso 1 1 calc GR
H00Q H 0.6806 0.4933 0.0919 0.117 Uiso 1 1 calc GR
H00R H 0.5978 0.4471 0.1561 0.117 Uiso 1 1 calc GR
C00R C 1.0123(3) 0.5078(3) 0.3188(3) 0.1056(11) Uani 1 1 d .
H00S H 1.0535 0.5729 0.3140 0.127 Uiso 1 1 calc R
H00T H 1.0843 0.4612 0.3497 0.127 Uiso 1 1 calc R
H004 H 0.652(3) 0.554(2) 0.405(2) 0.101(9) Uiso 1 1 d .

loop_
_atom_site_aniso_label
_atom_site_aniso_U_11
_atom_site_aniso_U_22
_atom_site_aniso_U_33
_atom_site_aniso_U_23
_atom_site_aniso_U_13
_atom_site_aniso_U_12
O001 0.0707(9) 0.0590(9) 0.0496(7) 0.0119(6) 0.0271(7) 0.0171(7)
O002 0.0662(9) 0.0631(9) 0.0532(8) -0.0154(7) 0.0299(7) -0.0046(7)
O003 0.0653(9) 0.0822(11) 0.0432(8) -0.0053(7) 0.0208(7) 0.0018(7)
O004 0.1477(18) 0.0532(9) 0.0795(11) -0.0197(8) 0.0784(12) -0.0207(10)
N005 0.0742(12) 0.0613(11) 0.0506(9) -0.0062(8) 0.0329(9) 0.0044(9)
O006 0.207(3) 0.0605(10) 0.0788(12) -0.0150(9) 0.0944(15) -0.0308(13)
C007 0.0603(11) 0.0466(10) 0.0408(9) 0.0003(7) 0.0252(9) -0.0044(8)
C008 0.0513(10) 0.0467(10) 0.0384(9) -0.0002(7) 0.0201(8) 0.0008(8)
C009 0.0462(9) 0.0536(11) 0.0424(9) -0.0095(8) 0.0223(8) -0.0063(8)
C00A 0.0669(12) 0.0430(10) 0.0449(10) -0.0025(8) 0.0255(9) -0.0005(8)
C00B 0.0603(11) 0.0447(10) 0.0439(9) 0.0013(8) 0.0259(8) -0.0018(8)
C00C 0.0607(12) 0.0427(10) 0.0464(10) 0.0017(8) 0.0212(9) -0.0027(8)
C00D 0.0630(11) 0.0481(10) 0.0454(10) -0.0065(8) 0.0294(9) -0.0078(9)
C00E 0.0800(15) 0.0503(11) 0.0533(11) -0.0078(9) 0.0297(10) -0.0082(10)
C00F 0.0644(13) 0.0565(12) 0.0575(12) -0.0033(9) 0.0268(10) 0.0021(9)
C00G 0.0547(12) 0.0807(16) 0.0548(12) -0.0150(11) 0.0147(10) -0.0043(11)
C00H 0.0767(15) 0.0684(14) 0.0496(11) 0.0008(10) 0.0209(11) -0.0022(11)
C00I 0.0935(19) 0.0731(17) 0.099(2) -0.0391(16) 0.0559(17) -0.0337(15)
C00J 0.110(2) 0.0527(13) 0.0803(17) -0.0126(11) 0.0526(16) -0.0141(13)
C00K 0.0667(15) 0.104(2) 0.0752(16) -0.0468(17) 0.0208(13) -0.0243(14)
C00L 0.0675(15) 0.0762(17) 0.0912(18) 0.0012(13) 0.0360(14) 0.0098(12)
C00M 0.0647(15) 0.0810(18) 0.0944(19) 0.0119(15) 0.0156(14) 0.0060(13)
C00N 0.0715(15) 0.0837(17) 0.0627(14) -0.0064(12) 0.0142(12) -0.0041(13)
C00O 0.0799(18) 0.0850(18) 0.0614(14) 0.0108(13) -0.0003(12) -0.0037(14)
C00P 0.0870(18) 0.101(2) 0.095(2) -0.0006(16) 0.0577(16) 0.0112(16)
C00Q 0.105(2) 0.0825(17) 0.0483(12) -0.0167(11) 0.0249(13) 0.0043(15)
C00R 0.0635(17) 0.140(3) 0.116(3) -0.012(2) 0.0297(17) 0.0047(17)

loop_
_atom_type_symbol
_atom_type_description
_atom_type_scat_dispersion_real
_atom_type_scat_dispersion_imag
_atom_type_scat_source
C C 0.0181 0.0091 'International Tables Vol C Tables 4.2.6.8 and 6.1.1.4'
H H 0.0000 0.0000 'International Tables Vol C Tables 4.2.6.8 and 6.1.1.4'
N N 0.0311 0.0180 'International Tables Vol C Tables 4.2.6.8 and 6.1.1.4'
O O 0.0492 0.0322 'International Tables Vol C Tables 4.2.6.8 and 6.1.1.4'

loop_
_geom_angle_atom_site_label_1
_geom_angle_atom_site_label_2
_geom_angle_atom_site_label_3
_geom_angle
C00B O001 C008 63.40(11)
C00D O004 H004 109.8(18)
C00A N005 C00P 113.7(2)
C00A N005 C00Q 123.42(19)
C00Q N005 C00P 122.88(19)
O003 C007 C00B 120.50(18)
O003 C007 C00C 122.47(16)
C00C C007 C00B 117.03(16)
O001 C008 C009 115.66(15)
O001 C008 C00B 57.82(12)
O001 C008 C00D 113.49(15)
C009 C008 C00B 121.52(15)
C009 C008 C00D 117.81(15)
C00B C008 C00D 115.94(16)
C00E C009 C008 120.75(17)
C00E C009 C00G 118.8(2)
C00G C009 C008 120.45(19)
O002 C00A N005 123.7(2)
O002 C00A C00N 126.50(18)
N005 C00A C00N 109.79(19)
O001 C00B C007 116.57(16)
O001 C00B C008 58.78(12)
O001 C00B H00B 116.3
C007 C00B H00B 116.3
C008 C00B C007 120.07(16)
C008 C00B H00B 116.3
C00F C00C C007 118.27(18)
C00H C00C C007 122.74(18)
C00H C00C C00F 119.0(2)
O004 C00D C008 113.47(16)
O006 C00D O004 123.55(17)
O006 C00D C008 122.91(18)
C009 C00E H00E 119.7
C009 C00E C00J 120.6(2)
C00J C00E H00E 119.7
C00C C00F H00F 119.9
C00L C00F C00C 120.3(2)
C00L C00F H00F 119.9
C009 C00G H00G 120.1
C009 C00G C00K 119.8(3)
C00K C00G H00G 120.1
C00C C00H H00H 119.9
C00O C00H C00C 120.2(2)
C00O C00H H00H 119.9
C00J C00I H00I 120.0
C00K C00I H00I 120.0
C00K C00I C00J 120.0(2)
C00E C00J H00J 119.9
C00I C00J C00E 120.2(3)
C00I C00J H00J 119.9
C00G C00K H00K 119.7
C00I C00K C00G 120.6(2)
C00I C00K H00K 119.7
C00F C00L H00L 119.9
C00M C00L C00F 120.3(2)
C00M C00L H00L 119.9
C00L C00M H00M 119.8
C00L C00M C00O 120.5(3)
C00O C00M H00M 119.8
C00A C00N H00A 110.8
C00A C00N H00C 110.8
C00A C00N C00R 104.9(2)
H00A C00N H00C 108.9
C00R C00N H00A 110.8
C00R C00N H00C 110.8
C00H C00O H00O 120.1
C00M C00O C00H 119.8(2)
C00M C00O H00O 120.1
N005 C00P H00D 110.9
N005 C00P H00N 110.9
N005 C00P C00R 104.5(2)
H00D C00P H00N 108.9
C00R C00P H00D 110.9
C00R C00P H00N 110.9
N005 C00Q H00P 109.5
N005 C00Q H00Q 109.5
N005 C00Q H00R 109.5
H00P C00Q H00Q 109.5
H00P C00Q H00R 109.5
H00Q C00Q H00R 109.5
C00N C00R H00S 110.4
C00N C00R H00T 110.4
C00P C00R C00N 106.5(2)
C00P C00R H00S 110.4
C00P C00R H00T 110.4
H00S C00R H00T 108.6

loop_
_geom_bond_atom_site_label_1
_geom_bond_atom_site_label_2
_geom_bond_distance
O001 C008 1.429(2)
O001 C00B 1.415(3)
O002 C00A 1.243(2)
O003 C007 1.206(2)
O004 C00D 1.285(2)
O004 H004 1.03(3)
N005 C00A 1.321(2)
N005 C00P 1.451(3)
N005 C00Q 1.448(3)
O006 C00D 1.182(2)
C007 C00B 1.507(2)
C007 C00C 1.486(3)
C008 C009 1.493(3)
C008 C00B 1.494(2)
C008 C00D 1.523(2)
C009 C00E 1.383(3)
C009 C00G 1.385(3)
C00A C00N 1.479(3)
C00B H00B 0.9800
C00C C00F 1.390(3)
C00C C00H 1.388(3)
C00E H00E 0.9300
C00E C00J 1.389(3)
C00F H00F 0.9300
C00F C00L 1.378(3)
C00G H00G 0.9300
C00G C00K 1.399(4)
C00H H00H 0.9300
C00H C00O 1.387(4)
C00I H00I 0.9300
C00I C00J 1.369(4)
C00I C00K 1.360(4)
C00J H00J 0.9300
C00K H00K 0.9300
C00L H00L 0.9300
C00L C00M 1.366(4)
C00M H00M 0.9300
C00M C00O 1.376(4)
C00N H00A 0.9700
C00N H00C 0.9700
C00N C00R 1.510(4)
C00O H00O 0.9300
C00P H00D 0.9700
C00P H00N 0.9700
C00P C00R 1.493(5)
C00Q H00P 0.9600
C00Q H00Q 0.9600
C00Q H00R 0.9600
C00R H00S 0.9700
C00R H00T 0.9700

loop_
_geom_torsion_atom_site_label_1
_geom_torsion_atom_site_label_2
_geom_torsion_atom_site_label_3
_geom_torsion_atom_site_label_4
_geom_torsion
O001 C008 C009 C00E -171.65(16)
O001 C008 C009 C00G 8.5(2)
O001 C008 C00B C007 104.68(19)
O001 C008 C00D O004 29.8(3)
O001 C008 C00D O006 -147.3(2)
O002 C00A C00N C00R -175.2(2)
O003 C007 C00B O001 -4.9(3)
O003 C007 C00B C008 -72.6(2)
O003 C007 C00C C00F -13.0(3)
O003 C007 C00C C00H 167.4(2)
N005 C00A C00N C00R 5.6(3)
N005 C00P C00R C00N 8.0(4)
C007 C00C C00F C00L -178.7(2)
C007 C00C C00H C00O 179.3(2)
C008 O001 C00B C007 -110.61(18)
C008 C009 C00E C00J -178.49(19)
C008 C009 C00G C00K 178.67(18)
C009 C008 C00B O001 -102.37(19)
C009 C008 C00B C007 2.3(3)
C009 C008 C00D O004 169.5(2)
C009 C008 C00D O006 -7.6(3)
C009 C00E C00J C00I -0.4(4)
C009 C00G C00K C00I 0.1(4)
C00A N005 C00P C00R -4.8(3)
C00A C00N C00R C00P -8.3(4)
C00B O001 C008 C009 112.52(17)
C00B O001 C008 C00D -106.86(17)
C00B C007 C00C C00F 166.15(18)
C00B C007 C00C C00H -13.4(3)
C00B C008 C009 C00E -105.1(2)
C00B C008 C009 C00G 75.0(2)
C00B C008 C00D O004 -34.5(3)
C00B C008 C00D O006 148.4(2)
C00C C007 C00B O001 175.85(15)
C00C C007 C00B C008 108.2(2)
C00C C00F C00L C00M -0.5(4)
C00C C00H C00O C00M -0.8(4)
C00D C008 C009 C00E 49.5(2)
C00D C008 C009 C00G -130.37(19)
C00D C008 C00B O001 102.56(18)
C00D C008 C00B C007 -152.76(18)
C00E C009 C00G C00K -1.2(3)
C00F C00C C00H C00O -0.2(3)
C00F C00L C00M C00O -0.5(4)
C00G C009 C00E C00J 1.4(3)
C00H C00C C00F C00L 0.8(3)
C00J C00I C00K C00G 0.9(4)
C00K C00I C00J C00E -0.7(4)
C00L C00M C00O C00H 1.1(4)
C00P N005 C00A O002 -179.7(2)
C00P N005 C00A C00N -0.6(3)
C00Q N005 C00A O002 -1.5(3)
C00Q N005 C00A C00N 177.7(2)
C00Q N005 C00P C00R 177.0(3)
